data_4086454
loop_
_publ_author_name
'Seow, Celestine'
'Xi, Hong-Wei'
'Li, Yongxin'
'So, Cheuk-Wai'

_publ_section_title
;
 Synthesis of a Germylidenide Anion from the C--C Bond Activation of a
 Bis(germylene)
;
_journal_issue 8
_journal_name_full Organometallics
_journal_page_first 1060
_journal_paper_doi 10.1021/acs.organomet.5b01001
_journal_volume 35
_journal_year 2016
_chemical_formula_sum 'C16 H23 Cl Ge N2'
_chemical_formula_weight 351.40
_space_group_crystal_system monoclinic
_space_group_IT_number 14
_space_group_name_Hall '-P 2yn'
_space_group_name_H-M_alt 'P 1 21/n 1'
_symmetry_space_group_name_Hall '-P 2yn'
_symmetry_space_group_name_H-M 'P 1 21/n 1'
_atom_sites_solution_hydrogens geom
_cell_angle_alpha 90
_cell_angle_beta 95.918(2)
_cell_angle_gamma 90
_cell_formula_units_Z 4
_cell_length_a 8.7947(6)
_cell_length_b 16.4126(11)
_cell_length_c 11.7594(8)
_cell_measurement_reflns_used 9960
_cell_measurement_temperature 103.(2)
_cell_measurement_theta_max 32.3905
_cell_measurement_theta_min 2.4819
_cell_volume 1688.4(2)
_computing_cell_refinement 'SAINT V8.35A (Bruker AXS Inc., 2015)'
_computing_data_collection 'APEX3 (Bruker AXS Inc., 2015)'
_computing_data_reduction 'SAINT V8.35A (Bruker AXS Inc., 2015)'
_computing_molecular_graphics 'XP (Bruker AXS Inc., 2015)'
_computing_publication_material 'APEX3 (Bruker AXS Inc., 2015)'
_computing_structure_refinement 'SHELXL-2014/7 (Sheldrick, 2014)'
_computing_structure_solution 'XT, VERSION 2014/4'
_diffrn_ambient_temperature 103.(2)
_diffrn_detector_area_resol_mean 8.3333
_diffrn_measured_fraction_theta_full 0.975
_diffrn_measured_fraction_theta_max 0.975
_diffrn_measurement_device_type 'CCD area detector'
_diffrn_measurement_method 'phi and omega scans'
_diffrn_radiation_monochromator graphite
_diffrn_radiation_type MoK\a
_diffrn_radiation_wavelength 0.71073
_diffrn_reflns_av_R_equivalents 0.0500
_diffrn_reflns_av_unetI/netI 0.0461
_diffrn_reflns_limit_h_max 13
_diffrn_reflns_limit_h_min -12
_diffrn_reflns_limit_k_max 24
_diffrn_reflns_limit_k_min -24
_diffrn_reflns_limit_l_max 13
_diffrn_reflns_limit_l_min -17
_diffrn_reflns_number 29237
_diffrn_reflns_theta_full 32.51
_diffrn_reflns_theta_max 32.51
_diffrn_reflns_theta_min 2.14
_diffrn_source 'fine-focus sealed tube'
_diffrn_source_type 'Bruker KappaCCD'
_exptl_absorpt_coefficient_mu 1.965
_exptl_absorpt_correction_T_max 0.72
_exptl_absorpt_correction_T_min 0.50
_exptl_absorpt_correction_type multi-scan
_exptl_absorpt_process_details
;
SADABS-2014/5 - Bruker AXS area detector scaling and absorption correction
;
_exptl_crystal_colour orange
_exptl_crystal_density_diffrn 1.382
_exptl_crystal_density_method 'not measured'
_exptl_crystal_description block
_exptl_crystal_F_000 728
_exptl_crystal_size_max 0.420
_exptl_crystal_size_mid 0.220
_exptl_crystal_size_min 0.180
_refine_diff_density_max 1.104
_refine_diff_density_min -0.774
_refine_ls_extinction_method none
_refine_ls_goodness_of_fit_ref 1.044
_refine_ls_hydrogen_treatment constr
_refine_ls_matrix_type full
_refine_ls_number_parameters 187
_refine_ls_number_reflns 5968
_refine_ls_number_restraints 0
_refine_ls_restrained_S_all 1.044
_refine_ls_R_factor_all 0.0592
_refine_ls_R_factor_gt 0.0377
_refine_ls_shift/su_max 0.002
_refine_ls_shift/su_mean 0.000
_refine_ls_structure_factor_coef Fsqd
_refine_ls_weighting_details 'w=1/[\s^2^(Fo^2^)+(0.0395P)^2^+1.4925P] where P=(Fo^2^+2Fc^2^)/3'
_refine_ls_weighting_scheme calc
_refine_ls_wR_factor_gt 0.0868
_refine_ls_wR_factor_ref 0.0946
_reflns_number_gt 4590
_reflns_number_total 5968
_reflns_threshold_expression 'I > 2\s(I)'
_cod_data_source_file om5b01001_si_002.cif
_cod_data_source_block scw1387s
_cod_depositor_comments
;
The following automatic conversions were performed:

'_exptl_absorpt_correction_type' value 'Multi-Scan' changed to
'multi-scan' according to
/usr/data/users/saulius/crontab/automatic-downloads/rss-feeds/ACS/lib/dictionaries/cif_core.dic
dictionary named 'cif_core.dic' version 2.4.2 from 2011-04-26.

Automatic conversion script
Id: cif_fix_values 4268 2015-11-12 08:31:59Z antanas 

 Adding full bibliography for 4086452--4086454.cif.
;
_cod_database_code 4086454

loop_
_space_group_symop_operation_xyz
'x, y, z'
'-x+1/2, y+1/2, -z+1/2'
'-x, -y, -z'
'x-1/2, -y-1/2, z-1/2'

loop_
_atom_site_type_symbol
_atom_site_label
_atom_site_fract_x
_atom_site_fract_y
_atom_site_fract_z
_atom_site_U_iso_or_equiv
_atom_site_adp_type
_atom_site_calc_flag
_atom_site_refinement_flags_adp
_atom_site_refinement_flags_posn
_atom_site_occupancy
Ge Ge1 0.76188(2) 0.86320(2) 0.94053(2) 0.01395(6) Uani d . . 1
Cl Cl1 0.79992(5) 0.73029(3) 0.87531(4) 0.01460(9) Uani d . . 1
C C1 0.9848(2) 0.89044(11) 0.95740(17) 0.0123(3) Uani d . . 1
C C2 1.0576(2) 0.92870(11) 0.87184(17) 0.0129(3) Uani d . . 1
C C3 1.2136(2) 0.94726(12) 0.88968(18) 0.0159(4) Uani d . . 1
H H3 1.2623 0.9737 0.8313 0.019 Uiso calc U R 1
C C4 1.2978(2) 0.92705(13) 0.99292(18) 0.0172(4) Uani d . . 1
H H4 1.4039 0.939 1.0043 0.021 Uiso calc U R 1
C C5 1.2266(2) 0.88939(13) 1.07921(18) 0.0165(4) Uani d . . 1
H H5 1.2834 0.8755 1.1497 0.02 Uiso calc U R 1
C C6 1.0700(2) 0.87217(11) 1.06087(17) 0.0131(3) Uani d . . 1
C C7 0.9852(2) 0.83519(12) 1.14874(17) 0.0150(4) Uani d . . 1
H H7 1.0343 0.8225 1.2224 0.018 Uiso calc U R 1
C C8 0.7428(2) 0.78857(13) 1.20707(18) 0.0170(4) Uani d . . 1
C C9 0.8319(3) 0.75428(15) 1.3154(2) 0.0248(5) Uani d . . 1
H H9A 0.8989 0.7102 1.2947 0.037 Uiso calc U R 1
H H9B 0.76 0.7331 1.3665 0.037 Uiso calc U R 1
H H9C 0.8938 0.7976 1.3543 0.037 Uiso calc U R 1
C C10 0.6439(3) 0.85999(14) 1.2391(2) 0.0238(5) Uani d . . 1
H H10A 0.7083 0.9004 1.2823 0.036 Uiso calc U R 1
H H10B 0.5659 0.8401 1.2862 0.036 Uiso calc U R 1
H H10C 0.594 0.8851 1.1694 0.036 Uiso calc U R 1
C C11 0.6413(3) 0.72330(16) 1.1463(2) 0.0327(6) Uani d . . 1
H H11A 0.588 0.746 1.0761 0.049 Uiso calc U R 1
H H11B 0.5662 0.7048 1.1967 0.049 Uiso calc U R 1
H H11C 0.7045 0.6771 1.127 0.049 Uiso calc U R 1
C C12 0.9654(2) 0.94570(12) 0.76241(17) 0.0140(4) Uani d . . 1
H H12 1.0078 0.9752 0.7038 0.017 Uiso calc U R 1
C C13 0.7282(2) 0.93179(13) 0.63991(17) 0.0173(4) Uani d . . 1
C C14 0.8045(3) 0.97613(18) 0.5467(2) 0.0314(6) Uani d . . 1
H H14A 0.8359 1.0307 0.5737 0.047 Uiso calc U R 1
H H14B 0.732 0.9808 0.4779 0.047 Uiso calc U R 1
H H14C 0.8945 0.9454 0.5288 0.047 Uiso calc U R 1
C C15 0.6786(3) 0.84732(16) 0.5986(2) 0.0298(5) Uani d . . 1
H H15A 0.7681 0.8165 0.5797 0.045 Uiso calc U R 1
H H15B 0.605 0.852 0.5304 0.045 Uiso calc U R 1
H H15C 0.6307 0.8189 0.659 0.045 Uiso calc U R 1
C C16 0.5900(3) 0.9804(2) 0.6710(2) 0.0382(7) Uani d . . 1
H H16A 0.5462 0.9537 0.7346 0.057 Uiso calc U R 1
H H16B 0.513 0.983 0.6046 0.057 Uiso calc U R 1
H H16C 0.6223 1.0357 0.6936 0.057 Uiso calc U R 1
N N1 0.84271(19) 0.82061(10) 1.12295(14) 0.0135(3) Uani d . . 1
N N2 0.82777(19) 0.92002(10) 0.74786(14) 0.0140(3) Uani d . . 1

loop_
_atom_site_aniso_label
_atom_site_aniso_U_11
_atom_site_aniso_U_22
_atom_site_aniso_U_33
_atom_site_aniso_U_12
_atom_site_aniso_U_13
_atom_site_aniso_U_23
Ge1 0.00892(10) 0.01544(10) 0.01725(11) 0.00030(7) 0.00021(7) -0.00292(8)
Cl1 0.0140(2) 0.0141(2) 0.0152(2) -0.00023(16) -0.00082(16) -0.00676(16)
C1 0.0120(8) 0.0111(8) 0.0137(9) 0.0005(6) 0.0009(7) -0.0026(6)
C2 0.0127(9) 0.0117(8) 0.0143(9) 0.0010(6) 0.0017(7) -0.0017(7)
C3 0.0130(9) 0.0144(9) 0.0204(10) -0.0016(7) 0.0021(7) 0.0004(7)
C4 0.0116(9) 0.0188(9) 0.0209(10) -0.0033(7) -0.0007(7) -0.0021(8)
C5 0.0136(9) 0.0180(9) 0.0171(10) -0.0006(7) -0.0025(7) -0.0014(7)
C6 0.0125(8) 0.0130(8) 0.0138(9) -0.0006(6) 0.0007(7) -0.0017(7)
C7 0.0171(9) 0.0152(9) 0.0124(9) 0.0018(7) 0.0001(7) 0.0000(7)
C8 0.0180(10) 0.0184(9) 0.0152(9) -0.0027(7) 0.0046(7) 0.0031(7)
C9 0.0280(12) 0.0265(11) 0.0208(11) 0.0039(9) 0.0068(9) 0.0093(9)
C10 0.0199(11) 0.0284(11) 0.0246(11) 0.0047(9) 0.0100(9) 0.0083(9)
C11 0.0422(15) 0.0317(13) 0.0249(12) -0.0201(11) 0.0071(11) 0.0016(10)
C12 0.0159(9) 0.0128(8) 0.0136(9) 0.0008(7) 0.0032(7) 0.0003(7)
C13 0.0151(9) 0.0229(10) 0.0134(9) 0.0012(7) -0.0008(7) 0.0008(7)
C14 0.0274(13) 0.0467(15) 0.0188(11) -0.0041(11) -0.0042(9) 0.0137(10)
C15 0.0338(14) 0.0333(13) 0.0201(11) -0.0065(10) -0.0086(10) -0.0033(9)
C16 0.0282(13) 0.0616(19) 0.0232(13) 0.0242(13) -0.0055(10) -0.0058(12)
N1 0.0138(8) 0.0138(7) 0.0131(8) -0.0004(6) 0.0021(6) 0.0013(6)
N2 0.0145(8) 0.0148(8) 0.0127(8) 0.0023(6) 0.0009(6) -0.0009(6)

loop_
_atom_type_symbol
_atom_type_description
_atom_type_scat_dispersion_real
_atom_type_scat_dispersion_imag
_atom_type_scat_source
C C 0.0033 0.0016 'International Tables Vol C Tables 4.2.6.8 and 6.1.1.4'
H H 0.0000 0.0000 'International Tables Vol C Tables 4.2.6.8 and 6.1.1.4'
N N 0.0061 0.0033 'International Tables Vol C Tables 4.2.6.8 and 6.1.1.4'
Cl Cl 0.1484 0.1585 'International Tables Vol C Tables 4.2.6.8 and 6.1.1.4'
Ge Ge 0.1547 1.8001 'International Tables Vol C Tables 4.2.6.8 and 6.1.1.4'

loop_
_geom_angle_atom_site_label_1
_geom_angle_atom_site_label_2
_geom_angle_atom_site_label_3
_geom_angle
C1 Ge1 N1 76.68(7)
C1 Ge1 Cl1 93.95(5)
N1 Ge1 Cl1 88.94(4)
C6 C1 C2 118.71(18)
C6 C1 Ge1 118.14(14)
C2 C1 Ge1 123.12(15)
C1 C2 C3 120.33(19)
C1 C2 C12 117.54(17)
C3 C2 C12 122.10(18)
C4 C3 C2 120.17(19)
C5 C4 C3 120.13(19)
C4 C5 C6 119.13(19)
C1 C6 C5 121.50(18)
C1 C6 C7 115.92(18)
C5 C6 C7 122.57(18)
N1 C7 C6 117.81(18)
N1 C8 C11 107.14(17)
N1 C8 C10 106.46(16)
C11 C8 C10 109.5(2)
N1 C8 C9 113.40(17)
C11 C8 C9 110.86(19)
C10 C8 C9 109.36(18)
N2 C12 C2 118.86(18)
N2 C13 C15 106.30(17)
N2 C13 C14 114.38(18)
C15 C13 C14 109.8(2)
N2 C13 C16 106.16(17)
C15 C13 C16 110.1(2)
C14 C13 C16 110.0(2)
C7 N1 C8 122.67(17)
C7 N1 Ge1 111.41(13)
C8 N1 Ge1 125.60(13)
C12 N2 C13 122.80(17)

loop_
_geom_bond_atom_site_label_1
_geom_bond_atom_site_label_2
_geom_bond_distance
Ge1 C1 2.0004(19)
Ge1 N1 2.2981(17)
Ge1 Cl1 2.3477(5)
C1 C6 1.394(3)
C1 C2 1.396(3)
C2 C3 1.400(3)
C2 C12 1.475(3)
C3 C4 1.395(3)
C4 C5 1.391(3)
C5 C6 1.400(3)
C6 C7 1.466(3)
C7 N1 1.281(3)
C8 N1 1.485(2)
C8 C11 1.524(3)
C8 C10 1.530(3)
C8 C9 1.532(3)
C12 N2 1.277(3)
C13 N2 1.479(3)
C13 C15 1.518(3)
C13 C14 1.527(3)
C13 C16 1.529(3)
